data_7108996
loop_
_publ_author_name
'Michael J. Sgro'
'Douglas W. Stephan'

_publ_section_title
;
 Activation of CO2 by phosphinoamide hafnium complexes
;
_journal_name_full Chem.Commun.
_journal_page_first 2610
_journal_paper_doi 10.1039/c3cc38286a
_journal_volume 49
_journal_year 2013
_chemical_formula_sum 'C42 H42 Hf N2 P2 S'
_chemical_formula_weight 847.27
_space_group_IT_number 1
_symmetry_cell_setting triclinic
_symmetry_space_group_name_Hall 'P 1'
_symmetry_space_group_name_H-M 'P 1'
_atom_sites_solution_hydrogens geom
_atom_sites_solution_primary direct
_atom_sites_solution_secondary difmap
_audit_creation_method SHELXL-97
_cell_angle_alpha 108.516(2)
_cell_angle_beta 111.217(2)
_cell_angle_gamma 105.005(3)
_cell_formula_units_Z 1
_cell_length_a 9.2238(4)
_cell_length_b 11.1436(5)
_cell_length_c 11.2447(6)
_cell_measurement_reflns_used 9971
_cell_measurement_temperature 150(2)
_cell_measurement_theta_max 27.49
_cell_measurement_theta_min 2.46
_cell_volume 925.82(9)
_computing_cell_refinement 'Bruker SAINT'
_computing_data_collection 'Bruker APEX2'
_computing_data_reduction 'Bruker SAINT'
_computing_molecular_graphics 'Bruker SHELXTL'
_computing_publication_material 'Bruker SHELXTL'
_computing_structure_refinement 'SHELXL-97 (Sheldrick, 1997)'
_computing_structure_solution 'SHELXS-97 (Sheldrick, 1990)'
_diffrn_ambient_temperature 150(2)
_diffrn_measured_fraction_theta_full 0.996
_diffrn_measured_fraction_theta_max 0.996
_diffrn_measurement_device_type 'Bruker APEX-II CCD'
_diffrn_measurement_method '\f and \w scans'
_diffrn_radiation_monochromator graphite
_diffrn_radiation_source 'fine-focus sealed tube'
_diffrn_radiation_type MoK\a
_diffrn_radiation_wavelength 0.71073
_diffrn_reflns_av_R_equivalents 0.0259
_diffrn_reflns_av_sigmaI/netI 0.0564
_diffrn_reflns_limit_h_max 11
_diffrn_reflns_limit_h_min -11
_diffrn_reflns_limit_k_max 14
_diffrn_reflns_limit_k_min -14
_diffrn_reflns_limit_l_max 14
_diffrn_reflns_limit_l_min -14
_diffrn_reflns_number 17662
_diffrn_reflns_theta_full 27.49
_diffrn_reflns_theta_max 27.49
_diffrn_reflns_theta_min 2.13
_diffrn_standards_number 0
_exptl_absorpt_coefficient_mu 2.992
_exptl_absorpt_correction_T_max 0.7958
_exptl_absorpt_correction_T_min 0.5860
_exptl_absorpt_correction_type multi-scan
_exptl_absorpt_process_details sadabs
_exptl_crystal_colour yellow
_exptl_crystal_density_diffrn 1.520
_exptl_crystal_density_method 'not measured'
_exptl_crystal_description plate
_exptl_crystal_F_000 426
_exptl_crystal_size_max 0.20
_exptl_crystal_size_mid 0.11
_exptl_crystal_size_min 0.08
_refine_diff_density_max 0.693
_refine_diff_density_min -0.286
_refine_diff_density_rms 0.062
_refine_ls_abs_structure_details 'Flack H D (1983), Acta Cryst. A39, 876-881'
_refine_ls_abs_structure_Flack 0.004(3)
_refine_ls_extinction_method none
_refine_ls_goodness_of_fit_ref 0.793
_refine_ls_hydrogen_treatment constr
_refine_ls_matrix_type full
_refine_ls_number_parameters 430
_refine_ls_number_reflns 7772
_refine_ls_number_restraints 0
_refine_ls_restrained_S_all 0.793
_refine_ls_R_factor_all 0.0198
_refine_ls_R_factor_gt 0.0197
_refine_ls_shift/su_max 0.003
_refine_ls_shift/su_mean 0.000
_refine_ls_structure_factor_coef Fsqd
_refine_ls_weighting_details 'calc w=1/[\s^2^(Fo^2^)+(0.0000P)^2^+0.0000P] where P=(Fo^2^+2Fc^2^)/3'
_refine_ls_weighting_scheme calc
_refine_ls_wR_factor_gt 0.0373
_refine_ls_wR_factor_ref 0.0373
_reflns_number_gt 7763
_reflns_number_total 7772
_reflns_threshold_expression >2sigma(I)
_cod_data_source_file c3cc38286a.txt
_cod_data_source_block mjs111_0m_Compound_3
_cod_original_cell_volume 925.82(8)
_cod_original_sg_symbol_H-M P1
_cod_database_code 7108996

loop_
_symmetry_equiv_pos_as_xyz
'x, y, z'

loop_
_atom_site_label
_atom_site_type_symbol
_atom_site_fract_x
_atom_site_fract_y
_atom_site_fract_z
_atom_site_U_iso_or_equiv
_atom_site_adp_type
_atom_site_occupancy
_atom_site_symmetry_multiplicity
_atom_site_calc_flag
_atom_site_refinement_flags
Hf1 Hf 0.4661 0.2740 0.4764 0.01808(3) Uani 1 1 d .
S1 S 0.23651(10) 0.30290(9) 0.59235(9) 0.02509(16) Uani 1 1 d .
P1 P 0.63576(10) 0.59398(8) 0.60521(8) 0.02279(16) Uani 1 1 d .
P2 P 0.27538(9) 0.09667(8) 0.19447(8) 0.01972(15) Uani 1 1 d .
N1 N 0.4424(3) 0.4561(3) 0.4937(3) 0.0238(5) Uani 1 1 d .
N2 N 0.2174(3) 0.1316(2) 0.3207(2) 0.0203(5) Uani 1 1 d .
C1 C 0.6376(4) 0.7040(3) 0.5145(3) 0.0219(6) Uani 1 1 d .
C2 C 0.6162(4) 0.6940(3) 0.7591(3) 0.0230(6) Uani 1 1 d .
C3 C 0.1761(4) 0.1574(3) 0.0676(3) 0.0206(6) Uani 1 1 d .
C4 C 0.1832(4) -0.0918(3) 0.0873(3) 0.0234(6) Uani 1 1 d .
C5 C 0.2785(4) 0.4679(3) 0.4545(3) 0.0268(6) Uani 1 1 d .
H5A H 0.1957 0.3997 0.3530 0.032 Uiso 1 1 calc R
H5B H 0.2962 0.5627 0.4639 0.032 Uiso 1 1 calc R
C6 C 0.2041(4) 0.4408(3) 0.5502(4) 0.0279(7) Uani 1 1 d .
H6A H 0.0795 0.4157 0.5012 0.033 Uiso 1 1 calc R
H6B H 0.2583 0.5279 0.6407 0.033 Uiso 1 1 calc R
C7 C 0.0455(4) 0.1055(3) 0.3027(3) 0.0264(6) Uani 1 1 d .
H7A H -0.0325 0.0056 0.2376 0.032 Uiso 1 1 calc R
H7B H 0.0002 0.1615 0.2594 0.032 Uiso 1 1 calc R
C8 C 0.0524(4) 0.1448(3) 0.4477(3) 0.0287(7) Uani 1 1 d .
H8A H 0.0530 0.0669 0.4720 0.034 Uiso 1 1 calc R
H8B H -0.0531 0.1562 0.4400 0.034 Uiso 1 1 calc R
C9 C 0.5301(4) 0.6511(3) 0.3690(3) 0.0266(6) Uani 1 1 d .
H9A H 0.4475 0.5565 0.3157 0.032 Uiso 1 1 calc R
C10 C 0.5408(4) 0.7338(3) 0.2991(3) 0.0301(7) Uani 1 1 d .
H10A H 0.4656 0.6961 0.1993 0.036 Uiso 1 1 calc R
C11 C 0.6618(4) 0.8713(3) 0.3761(4) 0.0321(7) Uani 1 1 d .
H11A H 0.6692 0.9285 0.3295 0.039 Uiso 1 1 calc R
C12 C 0.7721(4) 0.9256(3) 0.5213(3) 0.0322(7) Uani 1 1 d .
H12A H 0.8561 1.0196 0.5740 0.039 Uiso 1 1 calc R
C13 C 0.7598(4) 0.8425(3) 0.5892(3) 0.0266(6) Uani 1 1 d .
H13A H 0.8361 0.8805 0.6888 0.032 Uiso 1 1 calc R
C14 C 0.5513(4) 0.7943(3) 0.7680(3) 0.0252(6) Uani 1 1 d .
H14A H 0.5255 0.8235 0.6952 0.030 Uiso 1 1 calc R
C15 C 0.5239(4) 0.8518(3) 0.8825(4) 0.0305(7) Uani 1 1 d .
H15A H 0.4788 0.9198 0.8875 0.037 Uiso 1 1 calc R
C16 C 0.5617(5) 0.8107(4) 0.9887(4) 0.0367(8) Uani 1 1 d .
H16A H 0.5397 0.8486 1.0654 0.044 Uiso 1 1 calc R
C17 C 0.6315(5) 0.7147(4) 0.9851(4) 0.0416(9) Uani 1 1 d .
H17A H 0.6601 0.6884 1.0601 0.050 Uiso 1 1 calc R
C18 C 0.6596(5) 0.6567(4) 0.8706(3) 0.0321(7) Uani 1 1 d .
H18A H 0.7086 0.5913 0.8683 0.039 Uiso 1 1 calc R
C19 C 0.2808(4) 0.2675(3) 0.0623(3) 0.0269(6) Uani 1 1 d .
H19A H 0.4015 0.3078 0.1226 0.032 Uiso 1 1 calc R
C20 C 0.2106(5) 0.3196(3) -0.0304(4) 0.0372(8) Uani 1 1 d .
H20A H 0.2832 0.3939 -0.0350 0.045 Uiso 1 1 calc R
C21 C 0.0354(5) 0.2628(4) -0.1156(4) 0.0371(8) Uani 1 1 d .
H21A H -0.0126 0.2980 -0.1794 0.045 Uiso 1 1 calc R
C22 C -0.0722(4) 0.1542(3) -0.1091(3) 0.0316(7) Uani 1 1 d .
H22A H -0.1932 0.1173 -0.1660 0.038 Uiso 1 1 calc R
C23 C -0.0014(4) 0.1006(3) -0.0190(3) 0.0259(6) Uani 1 1 d .
H23A H -0.0739 0.0248 -0.0162 0.031 Uiso 1 1 calc R
C24 C 0.1616(4) -0.1494(4) -0.0513(4) 0.0348(8) Uani 1 1 d .
H24A H 0.1870 -0.0901 -0.0928 0.042 Uiso 1 1 calc R
C25 C 0.1034(5) -0.2921(4) -0.1286(4) 0.0485(10) Uani 1 1 d .
H25A H 0.0884 -0.3305 -0.2230 0.058 Uiso 1 1 calc R
C26 C 0.0674(6) -0.3782(4) -0.0693(5) 0.0570(12) Uani 1 1 d .
H26A H 0.0280 -0.4760 -0.1224 0.068 Uiso 1 1 calc R
C27 C 0.0883(5) -0.3228(4) 0.0681(5) 0.0548(11) Uani 1 1 d .
H27A H 0.0628 -0.3828 0.1088 0.066 Uiso 1 1 calc R
C28 C 0.1463(4) -0.1801(4) 0.1459(4) 0.0369(8) Uani 1 1 d .
H28A H 0.1608 -0.1425 0.2401 0.044 Uiso 1 1 calc R
C29 C 0.5773(4) 0.2263(4) 0.6648(4) 0.0338(8) Uani 1 1 d .
H29A H 0.6764 0.2058 0.6676 0.041 Uiso 1 1 calc R
H29B H 0.6185 0.3090 0.7559 0.041 Uiso 1 1 calc R
C30 C 0.4458(4) 0.1055(4) 0.6500(3) 0.0283(7) Uani 1 1 d .
C31 C 0.3638(4) 0.1208(4) 0.7340(3) 0.0295(7) Uani 1 1 d .
H31A H 0.4036 0.2100 0.8106 0.035 Uiso 1 1 calc R
C32 C 0.2274(5) 0.0102(4) 0.7086(4) 0.0395(8) Uani 1 1 d .
H32A H 0.1734 0.0246 0.7663 0.047 Uiso 1 1 calc R
C33 C 0.1687(5) -0.1208(4) 0.6006(4) 0.0437(9) Uani 1 1 d .
H33A H 0.0735 -0.1965 0.5825 0.052 Uiso 1 1 calc R
C34 C 0.2487(5) -0.1416(4) 0.5188(4) 0.0432(9) Uani 1 1 d .
H34A H 0.2104 -0.2324 0.4455 0.052 Uiso 1 1 calc R
C35 C 0.3859(5) -0.0300(4) 0.5430(4) 0.0365(8) Uani 1 1 d .
H35A H 0.4400 -0.0461 0.4857 0.044 Uiso 1 1 calc R
C36 C 0.7079(4) 0.2887(3) 0.4541(4) 0.0244(6) Uani 1 1 d .
H36A H 0.8082 0.3599 0.5479 0.029 Uiso 1 1 calc R
H36B H 0.7145 0.1981 0.4382 0.029 Uiso 1 1 calc R
C37 C 0.7306(4) 0.3229(3) 0.3414(3) 0.0244(6) Uani 1 1 d .
C38 C 0.6861(4) 0.2186(4) 0.2087(4) 0.0312(7) Uani 1 1 d .
H38A H 0.6422 0.1236 0.1897 0.037 Uiso 1 1 calc R
C39 C 0.7044(5) 0.2507(4) 0.1043(4) 0.0396(8) Uani 1 1 d .
H39A H 0.6742 0.1778 0.0155 0.047 Uiso 1 1 calc R
C40 C 0.7660(5) 0.3873(4) 0.1278(4) 0.0440(9) Uani 1 1 d .
H40A H 0.7771 0.4087 0.0554 0.053 Uiso 1 1 calc R
C41 C 0.8114(5) 0.4926(4) 0.2579(4) 0.0379(8) Uani 1 1 d .
H41A H 0.8545 0.5872 0.2755 0.045 Uiso 1 1 calc R
C42 C 0.7943(4) 0.4602(3) 0.3633(4) 0.0286(7) Uani 1 1 d .
H42A H 0.8269 0.5338 0.4526 0.034 Uiso 1 1 calc R

loop_
_atom_site_aniso_label
_atom_site_aniso_U_11
_atom_site_aniso_U_22
_atom_site_aniso_U_33
_atom_site_aniso_U_23
_atom_site_aniso_U_13
_atom_site_aniso_U_12
Hf1 0.01267(5) 0.02173(5) 0.01897(5) 0.01093(4) 0.00554(4) 0.00710(4)
S1 0.0217(4) 0.0326(5) 0.0254(4) 0.0165(4) 0.0127(3) 0.0117(4)
P1 0.0236(4) 0.0245(4) 0.0212(4) 0.0102(3) 0.0117(3) 0.0105(3)
P2 0.0155(4) 0.0208(4) 0.0198(4) 0.0106(3) 0.0055(3) 0.0061(3)
N1 0.0237(14) 0.0205(13) 0.0259(13) 0.0112(11) 0.0122(11) 0.0062(11)
N2 0.0137(12) 0.0233(13) 0.0206(12) 0.0119(11) 0.0054(10) 0.0051(10)
C1 0.0222(16) 0.0232(16) 0.0216(15) 0.0085(13) 0.0141(13) 0.0083(13)
C2 0.0209(15) 0.0281(16) 0.0201(14) 0.0112(13) 0.0097(12) 0.0102(13)
C3 0.0236(16) 0.0177(14) 0.0188(14) 0.0083(12) 0.0089(12) 0.0085(12)
C4 0.0176(16) 0.0223(16) 0.0275(16) 0.0108(13) 0.0068(13) 0.0109(13)
C5 0.0263(17) 0.0242(16) 0.0295(16) 0.0141(14) 0.0109(14) 0.0118(14)
C6 0.0241(17) 0.0276(17) 0.0365(18) 0.0162(15) 0.0161(15) 0.0136(14)
C7 0.0137(15) 0.0291(17) 0.0291(16) 0.0132(14) 0.0070(13) 0.0041(13)
C8 0.0197(16) 0.0326(18) 0.0382(18) 0.0216(15) 0.0158(14) 0.0076(14)
C9 0.0276(18) 0.0200(16) 0.0247(16) 0.0068(13) 0.0126(14) 0.0040(14)
C10 0.0346(19) 0.0317(18) 0.0207(15) 0.0115(14) 0.0139(14) 0.0090(15)
C11 0.041(2) 0.0308(18) 0.0317(17) 0.0188(15) 0.0238(16) 0.0100(16)
C12 0.0311(19) 0.0238(17) 0.0299(17) 0.0075(14) 0.0179(15) -0.0032(14)
C13 0.0202(16) 0.0306(17) 0.0220(15) 0.0085(13) 0.0119(13) 0.0027(13)
C14 0.0232(16) 0.0229(16) 0.0256(16) 0.0110(13) 0.0103(13) 0.0064(13)
C15 0.0322(19) 0.0315(18) 0.0337(18) 0.0150(15) 0.0195(15) 0.0166(15)
C16 0.042(2) 0.043(2) 0.0253(17) 0.0115(16) 0.0195(16) 0.0196(18)
C17 0.050(2) 0.058(2) 0.0279(18) 0.0247(18) 0.0201(17) 0.030(2)
C18 0.037(2) 0.038(2) 0.0273(17) 0.0168(16) 0.0154(16) 0.0222(17)
C19 0.0254(17) 0.0239(16) 0.0232(15) 0.0088(13) 0.0076(13) 0.0075(14)
C20 0.048(2) 0.0224(17) 0.0378(19) 0.0193(16) 0.0157(17) 0.0102(16)
C21 0.043(2) 0.0307(19) 0.0326(18) 0.0186(16) 0.0080(16) 0.0180(17)
C22 0.0255(17) 0.0298(18) 0.0245(16) 0.0077(14) 0.0017(14) 0.0120(15)
C23 0.0235(16) 0.0262(16) 0.0231(15) 0.0098(13) 0.0077(13) 0.0107(14)
C24 0.034(2) 0.0301(18) 0.0367(19) 0.0108(16) 0.0158(16) 0.0168(16)
C25 0.045(2) 0.039(2) 0.043(2) 0.0023(18) 0.0137(19) 0.0234(19)
C26 0.048(3) 0.027(2) 0.067(3) 0.008(2) 0.009(2) 0.0192(19)
C27 0.045(2) 0.031(2) 0.073(3) 0.032(2) 0.009(2) 0.0122(19)
C28 0.033(2) 0.0296(19) 0.0371(19) 0.0164(16) 0.0072(16) 0.0107(16)
C29 0.0251(18) 0.056(2) 0.0352(18) 0.0326(18) 0.0161(15) 0.0214(17)
C30 0.0256(17) 0.046(2) 0.0261(16) 0.0265(16) 0.0109(14) 0.0222(16)
C31 0.0327(19) 0.0375(19) 0.0259(16) 0.0212(15) 0.0136(14) 0.0179(16)
C32 0.041(2) 0.052(2) 0.041(2) 0.034(2) 0.0216(18) 0.0221(19)
C33 0.041(2) 0.045(2) 0.055(2) 0.036(2) 0.0217(19) 0.0186(19)
C34 0.051(3) 0.032(2) 0.040(2) 0.0200(18) 0.0095(19) 0.0225(19)
C35 0.047(2) 0.051(2) 0.0344(19) 0.0284(19) 0.0227(17) 0.037(2)
C36 0.0192(16) 0.0288(17) 0.0225(16) 0.0107(14) 0.0078(13) 0.0112(14)
C37 0.0141(15) 0.0337(18) 0.0284(16) 0.0128(15) 0.0118(13) 0.0137(14)
C38 0.0248(17) 0.0313(18) 0.0341(18) 0.0110(15) 0.0139(15) 0.0127(15)
C39 0.035(2) 0.049(2) 0.0268(18) 0.0082(17) 0.0180(16) 0.0137(18)
C40 0.039(2) 0.063(3) 0.035(2) 0.025(2) 0.0240(18) 0.016(2)
C41 0.031(2) 0.040(2) 0.045(2) 0.0219(18) 0.0212(17) 0.0112(17)
C42 0.0202(16) 0.0305(17) 0.0308(17) 0.0100(14) 0.0129(14) 0.0087(14)

loop_
_atom_type_symbol
_atom_type_description
_atom_type_scat_dispersion_real
_atom_type_scat_dispersion_imag
_atom_type_scat_source
C C 0.0033 0.0016 'International Tables Vol C Tables 4.2.6.8 and 6.1.1.4'
H H 0.0000 0.0000 'International Tables Vol C Tables 4.2.6.8 and 6.1.1.4'
N N 0.0061 0.0033 'International Tables Vol C Tables 4.2.6.8 and 6.1.1.4'
P P 0.1023 0.0942 'International Tables Vol C Tables 4.2.6.8 and 6.1.1.4'
S S 0.1246 0.1234 'International Tables Vol C Tables 4.2.6.8 and 6.1.1.4'
Hf Hf -0.5830 6.1852 'International Tables Vol C Tables 4.2.6.8 and 6.1.1.4'

loop_
_geom_angle_atom_site_label_1
_geom_angle_atom_site_label_2
_geom_angle_atom_site_label_3
_geom_angle
N1 Hf1 N2 99.38(9)
N1 Hf1 C29 124.98(12)
N2 Hf1 C29 114.05(11)
N1 Hf1 C36 107.12(10)
N2 Hf1 C36 125.29(10)
C29 Hf1 C36 88.22(11)
N1 Hf1 P2 104.61(7)
N2 Hf1 P2 38.13(6)
C29 Hf1 P2 128.89(10)
C36 Hf1 P2 88.44(8)
N1 Hf1 S1 71.40(7)
N2 Hf1 S1 70.87(6)
C29 Hf1 S1 79.71(8)
C36 Hf1 S1 163.18(8)
P2 Hf1 S1 108.25(2)
N1 Hf1 P1 31.05(7)
N2 Hf1 P1 130.26(6)
C29 Hf1 P1 105.19(10)
C36 Hf1 P1 83.78(8)
P2 Hf1 P1 125.06(2)
S1 Hf1 P1 88.10(2)
C8 S1 C6 104.68(15)
C8 S1 Hf1 95.86(10)
C6 S1 Hf1 96.24(10)
N1 P1 C1 103.57(13)
N1 P1 C2 104.84(13)
C1 P1 C2 102.71(13)
N1 P1 Hf1 38.81(8)
C1 P1 Hf1 129.44(10)
C2 P1 Hf1 116.92(10)
N2 P2 C4 108.90(13)
N2 P2 C3 109.68(12)
C4 P2 C3 104.04(13)
N2 P2 Hf1 50.33(8)
C4 P2 Hf1 134.98(10)
C3 P2 Hf1 120.17(9)
C5 N1 P1 123.6(2)
C5 N1 Hf1 123.48(19)
P1 N1 Hf1 110.14(12)
C7 N2 P2 128.2(2)
C7 N2 Hf1 136.51(19)
P2 N2 Hf1 91.53(10)
C9 C1 C13 118.0(3)
C9 C1 P1 121.8(2)
C13 C1 P1 119.9(2)
C14 C2 C18 118.7(3)
C14 C2 P1 125.5(2)
C18 C2 P1 115.7(2)
C19 C3 C23 119.5(3)
C19 C3 P2 118.4(2)
C23 C3 P2 122.1(2)
C28 C4 C24 118.8(3)
C28 C4 P2 120.5(2)
C24 C4 P2 120.5(2)
N1 C5 C6 111.3(2)
N1 C5 H5A 109.4
C6 C5 H5A 109.4
N1 C5 H5B 109.4
C6 C5 H5B 109.4
H5A C5 H5B 108.0
C5 C6 S1 113.1(2)
C5 C6 H6A 109.0
S1 C6 H6A 109.0
C5 C6 H6B 109.0
S1 C6 H6B 109.0
H6A C6 H6B 107.8
N2 C7 C8 109.6(2)
N2 C7 H7A 109.7
C8 C7 H7A 109.7
N2 C7 H7B 109.7
C8 C7 H7B 109.7
H7A C7 H7B 108.2
C7 C8 S1 114.3(2)
C7 C8 H8A 108.7
S1 C8 H8A 108.7
C7 C8 H8B 108.7
S1 C8 H8B 108.7
H8A C8 H8B 107.6
C1 C9 C10 121.3(3)
C1 C9 H9A 119.3
C10 C9 H9A 119.3
C11 C10 C9 119.5(3)
C11 C10 H10A 120.3
C9 C10 H10A 120.3
C10 C11 C12 120.1(3)
C10 C11 H11A 120.0
C12 C11 H11A 120.0
C13 C12 C11 119.8(3)
C13 C12 H12A 120.1
C11 C12 H12A 120.1
C12 C13 C1 121.3(3)
C12 C13 H13A 119.3
C1 C13 H13A 119.3
C15 C14 C2 120.5(3)
C15 C14 H14A 119.8
C2 C14 H14A 119.8
C16 C15 C14 120.2(3)
C16 C15 H15A 119.9
C14 C15 H15A 119.9
C15 C16 C17 120.6(3)
C15 C16 H16A 119.7
C17 C16 H16A 119.7
C16 C17 C18 119.5(3)
C16 C17 H17A 120.2
C18 C17 H17A 120.2
C17 C18 C2 120.5(3)
C17 C18 H18A 119.7
C2 C18 H18A 119.7
C3 C19 C20 120.5(3)
C3 C19 H19A 119.7
C20 C19 H19A 119.7
C21 C20 C19 119.7(3)
C21 C20 H20A 120.2
C19 C20 H20A 120.2
C20 C21 C22 120.5(3)
C20 C21 H21A 119.7
C22 C21 H21A 119.7
C23 C22 C21 119.5(3)
C23 C22 H22A 120.2
C21 C22 H22A 120.2
C22 C23 C3 120.3(3)
C22 C23 H23A 119.9
C3 C23 H23A 119.9
C25 C24 C4 120.4(3)
C25 C24 H24A 119.8
C4 C24 H24A 119.8
C26 C25 C24 120.1(4)
C26 C25 H25A 120.0
C24 C25 H25A 120.0
C25 C26 C27 120.2(4)
C25 C26 H26A 119.9
C27 C26 H26A 119.9
C28 C27 C26 120.0(4)
C28 C27 H27A 120.0
C26 C27 H27A 120.0
C4 C28 C27 120.5(4)
C4 C28 H28A 119.8
C27 C28 H28A 119.8
C30 C29 Hf1 110.4(2)
C30 C29 H29A 109.6
Hf1 C29 H29A 109.6
C30 C29 H29B 109.6
Hf1 C29 H29B 109.6
H29A C29 H29B 108.1
C35 C30 C31 116.2(3)
C35 C30 C29 121.5(3)
C31 C30 C29 122.2(3)
C32 C31 C30 121.9(3)
C32 C31 H31A 119.0
C30 C31 H31A 119.0
C33 C32 C31 120.5(3)
C33 C32 H32A 119.8
C31 C32 H32A 119.8
C34 C33 C32 119.6(4)
C34 C33 H33A 120.2
C32 C33 H33A 120.2
C33 C34 C35 120.3(4)
C33 C34 H34A 119.9
C35 C34 H34A 119.9
C34 C35 C30 121.5(3)
C34 C35 H35A 119.3
C30 C35 H35A 119.3
C37 C36 Hf1 120.55(19)
C37 C36 H36A 107.2
Hf1 C36 H36A 107.2
C37 C36 H36B 107.2
Hf1 C36 H36B 107.2
H36A C36 H36B 106.8
C42 C37 C38 116.9(3)
C42 C37 C36 121.4(3)
C38 C37 C36 121.7(3)
C39 C38 C37 121.4(3)
C39 C38 H38A 119.3
C37 C38 H38A 119.3
C40 C39 C38 120.8(3)
C40 C39 H39A 119.6
C38 C39 H39A 119.6
C39 C40 C41 119.2(3)
C39 C40 H40A 120.4
C41 C40 H40A 120.4
C40 C41 C42 120.0(3)
C40 C41 H41A 120.0
C42 C41 H41A 120.0
C37 C42 C41 121.8(3)
C37 C42 H42A 119.1
C41 C42 H42A 119.1

loop_
_geom_bond_atom_site_label_1
_geom_bond_atom_site_label_2
_geom_bond_distance
Hf1 N1 2.052(2)
Hf1 N2 2.071(2)
Hf1 C29 2.290(3)
Hf1 C36 2.303(3)
Hf1 P2 2.6897(8)
Hf1 S1 2.8939(8)
Hf1 P1 3.0743(8)
S1 C8 1.807(3)
S1 C6 1.809(3)
P1 N1 1.689(3)
P1 C1 1.828(3)
P1 C2 1.837(3)
P2 N2 1.661(2)
P2 C4 1.820(3)
P2 C3 1.823(3)
N1 C5 1.468(4)
N2 C7 1.460(4)
C1 C9 1.385(4)
C1 C13 1.396(4)
C2 C14 1.391(4)
C2 C18 1.400(4)
C3 C19 1.383(4)
C3 C23 1.395(4)
C4 C28 1.384(4)
C4 C24 1.398(5)
C5 C6 1.535(4)
C5 H5A 0.9900
C5 H5B 0.9900
C6 H6A 0.9900
C6 H6B 0.9900
C7 C8 1.520(4)
C7 H7A 0.9900
C7 H7B 0.9900
C8 H8A 0.9900
C8 H8B 0.9900
C9 C10 1.396(4)
C9 H9A 0.9500
C10 C11 1.384(5)
C10 H10A 0.9500
C11 C12 1.385(5)
C11 H11A 0.9500
C12 C13 1.382(4)
C12 H12A 0.9500
C13 H13A 0.9500
C14 C15 1.389(4)
C14 H14A 0.9500
C15 C16 1.374(4)
C15 H15A 0.9500
C16 C17 1.382(5)
C16 H16A 0.9500
C17 C18 1.393(5)
C17 H17A 0.9500
C18 H18A 0.9500
C19 C20 1.391(4)
C19 H19A 0.9500
C20 C21 1.377(5)
C20 H20A 0.9500
C21 C22 1.394(5)
C21 H21A 0.9500
C22 C23 1.385(4)
C22 H22A 0.9500
C23 H23A 0.9500
C24 C25 1.384(5)
C24 H24A 0.9500
C25 C26 1.370(6)
C25 H25A 0.9500
C26 C27 1.386(7)
C26 H26A 0.9500
C27 C28 1.385(5)
C27 H27A 0.9500
C28 H28A 0.9500
C29 C30 1.476(5)
C29 H29A 0.9900
C29 H29B 0.9900
C30 C35 1.402(5)
C30 C31 1.406(4)
C31 C32 1.377(5)
C31 H31A 0.9500
C32 C33 1.375(5)
C32 H32A 0.9500
C33 C34 1.374(5)
C33 H33A 0.9500
C34 C35 1.394(5)
C34 H34A 0.9500
C35 H35A 0.9500
C36 C37 1.502(4)
C36 H36A 0.9900
C36 H36B 0.9900
C37 C42 1.392(5)
C37 C38 1.398(4)
C38 C39 1.383(5)
C38 H38A 0.9500
C39 C40 1.377(5)
C39 H39A 0.9500
C40 C41 1.379(5)
C40 H40A 0.9500
C41 C42 1.393(4)
C41 H41A 0.9500
C42 H42A 0.9500

loop_
_geom_torsion_atom_site_label_1
_geom_torsion_atom_site_label_2
_geom_torsion_atom_site_label_3
_geom_torsion_atom_site_label_4
_geom_torsion
N1 Hf1 S1 C8 119.12(13)
N2 Hf1 S1 C8 11.73(12)
C29 Hf1 S1 C8 -108.36(14)
C36 Hf1 S1 C8 -153.2(3)
P2 Hf1 S1 C8 19.38(10)
P1 Hf1 S1 C8 145.83(10)
N1 Hf1 S1 C6 13.61(13)
N2 Hf1 S1 C6 -93.78(13)
C29 Hf1 S1 C6 146.13(15)
C36 Hf1 S1 C6 101.3(3)
P2 Hf1 S1 C6 -86.14(12)
P1 Hf1 S1 C6 40.32(12)
N2 Hf1 P1 N1 7.05(15)
C29 Hf1 P1 N1 -134.50(15)
C36 Hf1 P1 N1 139.06(15)
P2 Hf1 P1 N1 55.37(13)
S1 Hf1 P1 N1 -55.70(13)
N1 Hf1 P1 C1 -57.46(17)
N2 Hf1 P1 C1 -50.40(15)
C29 Hf1 P1 C1 168.04(14)
C36 Hf1 P1 C1 81.60(14)
P2 Hf1 P1 C1 -2.08(12)
S1 Hf1 P1 C1 -113.15(12)
N1 Hf1 P1 C2 80.03(16)
N2 Hf1 P1 C2 87.09(13)
C29 Hf1 P1 C2 -54.46(13)
C36 Hf1 P1 C2 -140.91(13)
P2 Hf1 P1 C2 135.41(10)
S1 Hf1 P1 C2 24.34(11)
N1 Hf1 P2 N2 -86.61(12)
C29 Hf1 P2 N2 79.65(14)
C36 Hf1 P2 N2 166.10(12)
S1 Hf1 P2 N2 -11.75(10)
P1 Hf1 P2 N2 -112.63(10)
N1 Hf1 P2 C4 -163.08(16)
N2 Hf1 P2 C4 -76.47(17)
C29 Hf1 P2 C4 3.18(18)
C36 Hf1 P2 C4 89.62(16)
S1 Hf1 P2 C4 -88.22(14)
P1 Hf1 P2 C4 170.90(14)
N1 Hf1 P2 C3 4.77(13)
N2 Hf1 P2 C3 91.38(15)
C29 Hf1 P2 C3 171.03(14)
C36 Hf1 P2 C3 -102.53(13)
S1 Hf1 P2 C3 79.63(11)
P1 Hf1 P2 C3 -21.25(11)
C1 P1 N1 C5 -60.4(2)
C2 P1 N1 C5 47.0(2)
Hf1 P1 N1 C5 161.7(3)
C1 P1 N1 Hf1 137.95(12)
C2 P1 N1 Hf1 -114.70(13)
N2 Hf1 N1 C5 23.8(2)
C29 Hf1 N1 C5 -104.5(2)
C36 Hf1 N1 C5 155.3(2)
P2 Hf1 N1 C5 62.4(2)
S1 Hf1 N1 C5 -42.28(19)
P1 Hf1 N1 C5 -161.7(3)
N2 Hf1 N1 P1 -174.55(11)
C29 Hf1 N1 P1 57.15(17)
C36 Hf1 N1 P1 -42.97(15)
P2 Hf1 N1 P1 -135.89(10)
S1 Hf1 N1 P1 119.41(12)
C4 P2 N2 C7 -65.8(3)
C3 P2 N2 C7 47.4(3)
Hf1 P2 N2 C7 160.8(3)
C4 P2 N2 Hf1 133.38(11)
C3 P2 N2 Hf1 -113.38(12)
N1 Hf1 N2 C7 -56.2(3)
C29 Hf1 N2 C7 79.0(3)
C36 Hf1 N2 C7 -175.0(2)
P2 Hf1 N2 C7 -157.9(3)
S1 Hf1 N2 C7 10.3(2)
P1 Hf1 N2 C7 -59.9(3)
N1 Hf1 N2 P2 101.74(10)
C29 Hf1 N2 P2 -123.02(12)
C36 Hf1 N2 P2 -17.11(15)
S1 Hf1 N2 P2 168.19(10)
P1 Hf1 N2 P2 98.06(9)
N1 P1 C1 C9 -20.5(3)
C2 P1 C1 C9 -129.4(3)
Hf1 P1 C1 C9 12.4(3)
N1 P1 C1 C13 165.2(2)
C2 P1 C1 C13 56.3(3)
Hf1 P1 C1 C13 -161.87(18)
N1 P1 C2 C14 -85.7(3)
C1 P1 C2 C14 22.3(3)
Hf1 P1 C2 C14 -125.4(2)
N1 P1 C2 C18 89.4(3)
C1 P1 C2 C18 -162.6(3)
Hf1 P1 C2 C18 49.7(3)
N2 P2 C3 C19 112.7(2)
C4 P2 C3 C19 -130.9(2)
Hf1 P2 C3 C19 57.9(2)
N2 P2 C3 C23 -64.5(3)
C4 P2 C3 C23 51.9(3)
Hf1 P2 C3 C23 -119.3(2)
N2 P2 C4 C28 -26.8(3)
C3 P2 C4 C28 -143.7(3)
Hf1 P2 C4 C28 25.4(3)
N2 P2 C4 C24 158.4(2)
C3 P2 C4 C24 41.5(3)
Hf1 P2 C4 C24 -149.3(2)
P1 N1 C5 C6 -95.5(3)
Hf1 N1 C5 C6 63.7(3)
N1 C5 C6 S1 -38.4(3)
C8 S1 C6 C5 -88.4(2)
Hf1 S1 C6 C5 9.4(2)
P2 N2 C7 C8 175.8(2)
Hf1 N2 C7 C8 -32.8(4)
N2 C7 C8 S1 40.3(3)
C6 S1 C8 C7 67.2(2)
Hf1 S1 C8 C7 -30.9(2)
C13 C1 C9 C10 -1.2(4)
P1 C1 C9 C10 -175.6(2)
C1 C9 C10 C11 0.4(5)
C9 C10 C11 C12 0.6(5)
C10 C11 C12 C13 -0.7(5)
C11 C12 C13 C1 -0.1(5)
C9 C1 C13 C12 1.0(4)
P1 C1 C13 C12 175.5(2)
C18 C2 C14 C15 -2.5(5)
P1 C2 C14 C15 172.5(3)
C2 C14 C15 C16 0.4(5)
C14 C15 C16 C17 1.7(5)
C15 C16 C17 C18 -1.6(6)
C16 C17 C18 C2 -0.6(6)
C14 C2 C18 C17 2.6(5)
P1 C2 C18 C17 -172.8(3)
C23 C3 C19 C20 -1.3(4)
P2 C3 C19 C20 -178.6(2)
C3 C19 C20 C21 1.3(5)
C19 C20 C21 C22 0.4(5)
C20 C21 C22 C23 -1.9(5)
C21 C22 C23 C3 1.8(5)
C19 C3 C23 C22 -0.2(4)
P2 C3 C23 C22 176.9(2)
C28 C4 C24 C25 0.3(5)
P2 C4 C24 C25 175.2(3)
C4 C24 C25 C26 -0.4(5)
C24 C25 C26 C27 0.3(6)
C25 C26 C27 C28 -0.2(6)
C24 C4 C28 C27 -0.3(5)
P2 C4 C28 C27 -175.1(3)
C26 C27 C28 C4 0.2(6)
N1 Hf1 C29 C30 117.4(2)
N2 Hf1 C29 C30 -4.7(3)
C36 Hf1 C29 C30 -132.9(2)
P2 Hf1 C29 C30 -46.3(3)
S1 Hf1 C29 C30 58.9(2)
P1 Hf1 C29 C30 144.0(2)
Hf1 C29 C30 C35 69.7(3)
Hf1 C29 C30 C31 -105.0(3)
C35 C30 C31 C32 -2.8(4)
C29 C30 C31 C32 172.2(3)
C30 C31 C32 C33 1.3(5)
C31 C32 C33 C34 0.9(5)
C32 C33 C34 C35 -1.5(5)
C33 C34 C35 C30 -0.1(5)
C31 C30 C35 C34 2.2(4)
C29 C30 C35 C34 -172.8(3)
N1 Hf1 C36 C37 -52.9(3)
N2 Hf1 C36 C37 62.4(3)
C29 Hf1 C36 C37 -179.1(3)
P2 Hf1 C36 C37 51.9(2)
S1 Hf1 C36 C37 -135.2(2)
P1 Hf1 C36 C37 -73.6(2)
Hf1 C36 C37 C42 82.8(3)
Hf1 C36 C37 C38 -96.0(3)
C42 C37 C38 C39 0.0(4)
C36 C37 C38 C39 178.8(3)
C37 C38 C39 C40 -0.6(5)
C38 C39 C40 C41 0.7(5)
C39 C40 C41 C42 -0.2(5)
C38 C37 C42 C41 0.6(4)
C36 C37 C42 C41 -178.3(3)
C40 C41 C42 C37 -0.5(5)
